data_7130329
loop_
_publ_author_name
'Chen, Xiaoyu'
'Pei, Congcong'
'Liu, Bo'
'Li, Jingya'
'Zou, Dapeng'
'Wu, Yangjie'
'Wu, Yusheng'

_publ_section_title
;
 Copper-Assisted Trifluoromethylthiolation/Radical Cascade Cyclization of
 Alkynes to Construct SCF3-Containing Dioxodibenzothiazepines
;
_journal_name_full 'Chemical Communications'
_journal_paper_doi 10.1039/D2CC02171D
_journal_year 2022
_chemical_formula_moiety 'C17 H14 F3 N O2 S2'
_chemical_formula_sum 'C17 H14 F3 N O2 S2'
_chemical_formula_weight 385.41
_space_group_crystal_system triclinic
_space_group_IT_number 2
_space_group_name_Hall '-P 1'
_space_group_name_H-M_alt 'P -1'
_atom_sites_solution_hydrogens geom
_atom_sites_solution_primary direct
_audit_creation_date 2021-10-21
_audit_creation_method
;
Olex2 1.2
(compiled 2018.05.29 svn.r3508 for OlexSys, GUI svn.r5506)
;
_audit_update_record
;
2022-02-22 deposited with the CCDC.	2022-07-06 downloaded from the CCDC.
;
_cell_angle_alpha 82.722(7)
_cell_angle_beta 74.531(8)
_cell_angle_gamma 73.505(8)
_cell_formula_units_Z 2
_cell_length_a 9.4571(9)
_cell_length_b 9.5073(8)
_cell_length_c 10.3091(9)
_cell_measurement_reflns_used 2258
_cell_measurement_temperature 293(2)
_cell_measurement_theta_max 70.0330
_cell_measurement_theta_min 4.4460
_cell_volume 855.26(14)
_computing_cell_refinement 'CrysAlisPro 1.171.40.53 (Rigaku OD, 2019)'
_computing_data_collection 'CrysAlisPro 1.171.40.53 (Rigaku OD, 2019)'
_computing_data_reduction 'CrysAlisPro 1.171.40.53 (Rigaku OD, 2019)'
_computing_molecular_graphics 'Olex2 (Dolomanov et al., 2009)'
_computing_publication_material 'Olex2 (Dolomanov et al., 2009)'
_computing_structure_refinement 'ShelXL (Sheldrick, 2015)'
_computing_structure_solution 'ShelXS (Sheldrick, 2008)'
_diffrn_ambient_temperature 293(2)
_diffrn_detector 'CCD plate'
_diffrn_detector_area_resol_mean 16.2312
_diffrn_detector_type Eos
_diffrn_measured_fraction_theta_full 1.000
_diffrn_measured_fraction_theta_max 1.000
_diffrn_measurement_details
;
List of Runs (angles in degrees, time in seconds):

  # Type    Start    End  Width  t~exp~   \w     \q     \k     \f   Frames
#--------------------------------------------------------------------------
  1  \w   -104.00 -11.00   1.00    1.00    --  -33.50 -37.00   0.00   93
  2  \w   -104.00 -11.00   1.00    1.00    --  -33.50 -37.00 -90.00   93
  3  \w   -102.00 -15.00   1.00    1.00    --  -33.50 -57.00 -90.00   87
  4  \w    -34.00  59.00   1.00    1.00    --   36.47 -37.00  60.00   93
  5  \w    -32.00  55.00   1.00    1.00    --   36.47 -57.00 150.00   87
  6  \w     -4.00  77.00   1.00    1.00    --   36.47 -99.00-180.00   81
  7  \w     -1.00 109.00   1.00    1.00    --   36.47  19.00 -90.00  110
  8  \w     57.00 107.00   1.00    1.00    --   36.47 178.00-120.00   50
  9  \w     21.00  77.00   1.00    1.00    --   36.47 -99.00 -60.00   56
 10  \w     18.00  62.00   1.00    1.00    --   36.47  57.00 -60.00   44
 11  \w     65.00 103.00   1.00    1.00    --   36.47  77.00  60.00   38
 12  \w      8.00  53.00   1.00    1.00    --   36.47  77.00  60.00   45
 13  \w     40.00 128.00   1.00    1.25    --  108.00 -45.00  60.00   88
 14  \w     56.00 110.00   1.00    1.25    --  108.00 -94.00  60.00   54
 15  \w     41.00 124.00   1.00    1.25    --  108.00 -45.00-150.00   83
 16  \w    120.00 146.00   1.00    1.25    --  108.00 111.00 150.00   26
 17  \w     61.00 136.00   1.00    1.25    --  108.00 -77.00 120.00   75
 18  \w     80.00 112.00   1.00    1.25    --  108.00-111.00-120.00   32
 19  \w     89.00 172.00   1.00    1.25    --  108.00  61.00-150.00   83
 20  \w     75.00 122.00   1.00    1.25    --  108.00 -45.00 120.00   47
 21  \w     93.00 135.00   1.00    1.25    --  108.00 178.00  30.00   42
 22  \w     40.00  71.00   1.00    1.25    --  108.00 -61.00  60.00   31
 23  \w     44.00 119.00   1.00    1.25    --  108.00 -45.00 -60.00   75
 24  \w     44.00 110.00   1.00    1.25    --  108.00 -94.00 -30.00   66
 25  \w     37.00 175.00   1.00    1.25    --  108.00   0.00-180.00  138
;
_diffrn_measurement_device 'four-circle diffractometer'
_diffrn_measurement_device_type 'Xcalibur, Eos, Gemini'
_diffrn_measurement_method '\w scans'
_diffrn_orient_matrix_type 'CrysAlisPro convention (1999,Acta A55,543-557)'
_diffrn_orient_matrix_UB_11 0.0419263000
_diffrn_orient_matrix_UB_12 0.0949573000
_diffrn_orient_matrix_UB_13 0.0869372000
_diffrn_orient_matrix_UB_21 -0.1475810000
_diffrn_orient_matrix_UB_22 -0.0006368000
_diffrn_orient_matrix_UB_23 0.1087535000
_diffrn_orient_matrix_UB_31 0.0844428000
_diffrn_orient_matrix_UB_32 -0.1401030000
_diffrn_orient_matrix_UB_33 0.0687710000
_diffrn_radiation_monochromator graphite
_diffrn_radiation_probe x-ray
_diffrn_radiation_type CuK\a
_diffrn_radiation_wavelength 1.54184
_diffrn_reflns_av_R_equivalents 0.0241
_diffrn_reflns_av_unetI/netI 0.0415
_diffrn_reflns_Laue_measured_fraction_full 1.000
_diffrn_reflns_Laue_measured_fraction_max 1.000
_diffrn_reflns_limit_h_max 11
_diffrn_reflns_limit_h_min -8
_diffrn_reflns_limit_k_max 10
_diffrn_reflns_limit_k_min -11
_diffrn_reflns_limit_l_max 12
_diffrn_reflns_limit_l_min -10
_diffrn_reflns_number 6069
_diffrn_reflns_point_group_measured_fraction_full 1.000
_diffrn_reflns_point_group_measured_fraction_max 1.000
_diffrn_reflns_theta_full 67.067
_diffrn_reflns_theta_max 67.067
_diffrn_reflns_theta_min 4.457
_diffrn_source 'fine-focus sealed X-ray tube'
_diffrn_source_type 'Enhance (Cu) X-ray Source'
_exptl_absorpt_coefficient_mu 3.216
_exptl_absorpt_correction_T_max 1.00000
_exptl_absorpt_correction_T_min 0.87111
_exptl_absorpt_correction_type multi-scan
_exptl_absorpt_process_details
;
CrysAlisPro 1.171.40.53 (Rigaku Oxford Diffraction, 2019)
Empirical absorption correction using spherical harmonics,
 implemented in SCALE3 ABSPACK scaling algorithm.
;
_exptl_crystal_colour colourless
_exptl_crystal_colour_primary colourless
_exptl_crystal_density_diffrn 1.497
_exptl_crystal_description block
_exptl_crystal_F_000 396
_exptl_crystal_size_max 0.17
_exptl_crystal_size_mid 0.14
_exptl_crystal_size_min 0.1
_refine_diff_density_max 0.291
_refine_diff_density_min -0.300
_refine_diff_density_rms 0.051
_refine_ls_extinction_method none
_refine_ls_goodness_of_fit_ref 1.066
_refine_ls_hydrogen_treatment constr
_refine_ls_matrix_type full
_refine_ls_number_parameters 228
_refine_ls_number_reflns 3063
_refine_ls_number_restraints 0
_refine_ls_restrained_S_all 1.066
_refine_ls_R_factor_all 0.0669
_refine_ls_R_factor_gt 0.0479
_refine_ls_shift/su_max 0.000
_refine_ls_shift/su_mean 0.000
_refine_ls_structure_factor_coef Fsqd
_refine_ls_weighting_details 'w=1/[\s^2^(Fo^2^)+(0.0672P)^2^+0.0905P] where P=(Fo^2^+2Fc^2^)/3'
_refine_ls_weighting_scheme calc
_refine_ls_wR_factor_gt 0.1224
_refine_ls_wR_factor_ref 0.1418
_reflns_Friedel_coverage 0.000
_reflns_number_gt 2292
_reflns_number_total 3063
_reflns_threshold_expression 'I > 2\s(I)'
_cod_data_source_file d2cc02171d2.cif
_cod_data_source_block 202110279
_cod_original_cell_volume 855.27(14)
_cod_database_code 7130329
_shelx_shelxl_version_number 2014/7
_chemical_oxdiff_formula C30H3N1O4S1F3
_chemical_oxdiff_usercomment r
_shelx_space_group_comment
;
The symmetry employed for this shelxl refinement is uniquely defined
by the following loop, which should always be used as a source of
symmetry information in preference to the above space-group names.
They are only intended as comments.
;
_shelx_estimated_absorpt_t_max 0.739
_shelx_estimated_absorpt_t_min 0.611
_reflns_odcompleteness_completeness 99.97
_reflns_odcompleteness_iscentric 1
_reflns_odcompleteness_theta 66.97
_olex2_refinement_description
;
1. Fixed Uiso
 At 1.2 times of:
  All C(H) groups
 At 1.5 times of:
  All C(H,H,H) groups
2.a Aromatic/amide H refined with riding coordinates:
 C1(H1), C2(H2), C3(H3), C4(H4), C10(H10), C11(H11), C13(H13), C15(H15)
2.b Idealised Me refined as rotating group:
 C14(H14A,H14B,H14C), C17(H17A,H17B,H17C)
;
_olex2_submission_special_instructions 'No special instructions were received'
_oxdiff_exptl_absorpt_empirical_details
;
Empirical correction (ABSPACK) includes:
- Absorption correction using spherical harmonics
- Frame scaling
;
_oxdiff_exptl_absorpt_empirical_full_max 1.127
_oxdiff_exptl_absorpt_empirical_full_min 0.904

loop_
_space_group_symop_operation_xyz
'x, y, z'
'-x, -y, -z'

loop_
_atom_site_label
_atom_site_type_symbol
_atom_site_fract_x
_atom_site_fract_y
_atom_site_fract_z
_atom_site_U_iso_or_equiv
_atom_site_adp_type
_atom_site_occupancy
_atom_site_site_symmetry_order
_atom_site_calc_flag
_atom_site_refinement_flags_posn
_atom_site_refinement_flags_adp
_atom_site_refinement_flags_occupancy
_atom_site_disorder_assembly
_atom_site_disorder_group
C1 C 0.5511(3) 0.1508(4) 0.0956(3) 0.0551(8) Uani 1 1 d . . . . .
H1 H 0.6042 0.0756 0.1451 0.066 Uiso 1 1 calc R . . . .
C2 C 0.6290(4) 0.2145(4) -0.0198(3) 0.0639(9) Uani 1 1 d . . . . .
H2 H 0.7344 0.1823 -0.0468 0.077 Uiso 1 1 calc R . . . .
C3 C 0.5518(4) 0.3245(4) -0.0942(3) 0.0642(9) Uani 1 1 d . . . . .
H3 H 0.6052 0.3675 -0.1706 0.077 Uiso 1 1 calc R . . . .
C4 C 0.3949(4) 0.3722(4) -0.0565(3) 0.0563(8) Uani 1 1 d . . . . .
H4 H 0.3421 0.4454 -0.1079 0.068 Uiso 1 1 calc R . . . .
C5 C 0.3176(3) 0.3090(3) 0.0590(3) 0.0450(6) Uani 1 1 d . . . . .
C6 C 0.3940(3) 0.1994(3) 0.1373(3) 0.0433(6) Uani 1 1 d . . . . .
C7 C 0.3090(3) 0.1419(3) 0.2677(3) 0.0440(6) Uani 1 1 d . . . . .
C8 C 0.1968(3) 0.0569(3) 0.2728(3) 0.0441(6) Uani 1 1 d . . . . .
C9 C 0.0859(3) 0.0951(3) 0.1974(3) 0.0455(6) Uani 1 1 d . . . . .
C10 C -0.0136(3) 0.0088(3) 0.2103(3) 0.0533(7) Uani 1 1 d . . . . .
H10 H -0.0864 0.0349 0.1601 0.064 Uiso 1 1 calc R . . . .
C11 C -0.0064(4) -0.1147(4) 0.2959(3) 0.0560(8) Uani 1 1 d . . . . .
H11 H -0.0732 -0.1720 0.3022 0.067 Uiso 1 1 calc R . . . .
C12 C 0.0997(4) -0.1545(3) 0.3731(3) 0.0521(7) Uani 1 1 d . . . . .
C13 C 0.1987(3) -0.0676(3) 0.3597(3) 0.0493(7) Uani 1 1 d . . . . .
H13 H 0.2700 -0.0938 0.4116 0.059 Uiso 1 1 calc R . . . .
C14 C 0.1115(4) -0.2900(4) 0.4674(4) 0.0680(10) Uani 1 1 d . . . . .
H14A H 0.1856 -0.3713 0.4214 0.102 Uiso 1 1 calc GR . . . .
H14B H 0.0145 -0.3120 0.4962 0.102 Uiso 1 1 calc GR . . . .
H14C H 0.1418 -0.2728 0.5445 0.102 Uiso 1 1 calc GR . . . .
C15 C 0.3370(3) 0.1617(3) 0.3837(3) 0.0499(7) Uani 1 1 d . . . . .
H15 H 0.2836 0.1240 0.4633 0.060 Uiso 1 1 calc R . . . .
C16 C 0.3957(4) 0.2975(4) 0.5662(3) 0.0567(8) Uani 1 1 d . . . . .
C17 C 0.0864(4) 0.4740(3) 0.1955(3) 0.0607(8) Uani 1 1 d . . . . .
H17A H -0.0222 0.4998 0.2098 0.091 Uiso 1 1 calc GR . . . .
H17B H 0.1233 0.5586 0.1598 0.091 Uiso 1 1 calc GR . . . .
H17C H 0.1133 0.4397 0.2796 0.091 Uiso 1 1 calc GR . . . .
F1 F 0.2533(3) 0.3765(2) 0.5941(2) 0.0917(7) Uani 1 1 d . . . . .
F2 F 0.3981(3) 0.1802(2) 0.6495(2) 0.0830(7) Uani 1 1 d . . . . .
F3 F 0.4805(3) 0.3719(3) 0.5969(2) 0.0927(8) Uani 1 1 d . . . . .
N1 N 0.1546(3) 0.3578(2) 0.0999(2) 0.0479(6) Uani 1 1 d . . . . .
O1 O 0.1323(3) 0.1894(3) -0.0514(2) 0.0764(7) Uani 1 1 d . . . . .
O2 O -0.0948(3) 0.3216(3) 0.1110(3) 0.0889(9) Uani 1 1 d . . . . .
S1 S 0.06200(9) 0.24697(9) 0.07918(9) 0.0565(2) Uani 1 1 d . . . . .
S2 S 0.46946(10) 0.25524(11) 0.39335(8) 0.0669(3) Uani 1 1 d . . . . .

loop_
_atom_site_aniso_label
_atom_site_aniso_U_11
_atom_site_aniso_U_22
_atom_site_aniso_U_33
_atom_site_aniso_U_23
_atom_site_aniso_U_13
_atom_site_aniso_U_12
C1 0.0445(16) 0.063(2) 0.0557(18) -0.0109(15) -0.0135(14) -0.0060(14)
C2 0.0475(18) 0.085(2) 0.056(2) -0.0201(18) -0.0036(15) -0.0142(17)
C3 0.060(2) 0.083(2) 0.0497(18) -0.0069(17) -0.0039(15) -0.0265(18)
C4 0.065(2) 0.0587(19) 0.0465(17) -0.0041(14) -0.0139(15) -0.0176(16)
C5 0.0441(15) 0.0480(16) 0.0463(16) -0.0089(12) -0.0126(13) -0.0132(12)
C6 0.0440(15) 0.0478(15) 0.0413(15) -0.0110(12) -0.0120(12) -0.0120(12)
C7 0.0402(14) 0.0424(15) 0.0496(16) -0.0039(12) -0.0163(12) -0.0056(12)
C8 0.0444(15) 0.0436(15) 0.0463(15) -0.0077(12) -0.0141(12) -0.0098(12)
C9 0.0475(16) 0.0452(15) 0.0475(16) -0.0069(12) -0.0163(13) -0.0113(13)
C10 0.0498(17) 0.0609(19) 0.0559(18) -0.0090(15) -0.0177(14) -0.0180(15)
C11 0.0556(18) 0.0619(19) 0.0564(19) -0.0107(15) -0.0071(15) -0.0277(15)
C12 0.0553(18) 0.0505(17) 0.0469(17) -0.0096(13) -0.0013(14) -0.0153(14)
C13 0.0484(16) 0.0511(17) 0.0490(17) -0.0071(13) -0.0146(13) -0.0096(13)
C14 0.081(3) 0.061(2) 0.061(2) 0.0041(16) -0.0097(18) -0.0273(19)
C15 0.0498(17) 0.0585(18) 0.0486(17) -0.0013(13) -0.0192(13) -0.0193(14)
C16 0.061(2) 0.060(2) 0.0562(19) -0.0018(15) -0.0257(16) -0.0181(16)
C17 0.061(2) 0.0498(18) 0.063(2) -0.0086(15) -0.0075(16) -0.0060(15)
F1 0.0825(15) 0.0836(16) 0.0968(17) -0.0225(13) -0.0179(13) 0.0014(12)
F2 0.1133(17) 0.0804(15) 0.0641(13) 0.0177(11) -0.0387(12) -0.0326(13)
F3 0.1224(19) 0.1149(18) 0.0734(14) -0.0117(13) -0.0356(13) -0.0681(16)
N1 0.0454(13) 0.0440(13) 0.0545(14) -0.0050(11) -0.0152(11) -0.0082(11)
O1 0.117(2) 0.0800(17) 0.0549(14) 0.0019(12) -0.0425(14) -0.0438(15)
O2 0.0546(14) 0.0760(17) 0.142(3) 0.0272(17) -0.0488(16) -0.0173(13)
S1 0.0557(5) 0.0564(5) 0.0682(5) 0.0057(4) -0.0349(4) -0.0170(4)
S2 0.0671(5) 0.0991(7) 0.0516(5) -0.0079(4) -0.0161(4) -0.0451(5)

loop_
_atom_type_symbol
_atom_type_description
_atom_type_scat_dispersion_real
_atom_type_scat_dispersion_imag
_atom_type_scat_source
C C 0.0181 0.0091 'International Tables Vol C Tables 4.2.6.8 and 6.1.1.4'
H H 0.0000 0.0000 'International Tables Vol C Tables 4.2.6.8 and 6.1.1.4'
F F 0.0727 0.0534 'International Tables Vol C Tables 4.2.6.8 and 6.1.1.4'
N N 0.0311 0.0180 'International Tables Vol C Tables 4.2.6.8 and 6.1.1.4'
O O 0.0492 0.0322 'International Tables Vol C Tables 4.2.6.8 and 6.1.1.4'
S S 0.3331 0.5567 'International Tables Vol C Tables 4.2.6.8 and 6.1.1.4'

loop_
_geom_angle_atom_site_label_1
_geom_angle_atom_site_label_2
_geom_angle_atom_site_label_3
_geom_angle
_geom_angle_site_symmetry_1
_geom_angle_site_symmetry_3
_geom_angle_publ_flag
C2 C1 H1 120.0 . . ?
C6 C1 H1 120.0 . . ?
C6 C1 C2 120.1(3) . . ?
C1 C2 H2 119.8 . . ?
C3 C2 C1 120.5(3) . . ?
C3 C2 H2 119.8 . . ?
C2 C3 H3 119.8 . . ?
C2 C3 C4 120.4(3) . . ?
C4 C3 H3 119.8 . . ?
C3 C4 H4 120.5 . . ?
C3 C4 C5 118.9(3) . . ?
C5 C4 H4 120.5 . . ?
C4 C5 C6 121.5(3) . . ?
C4 C5 N1 119.6(3) . . ?
C6 C5 N1 118.9(2) . . ?
C1 C6 C5 118.5(3) . . ?
C1 C6 C7 121.0(3) . . ?
C5 C6 C7 120.4(2) . . ?
C8 C7 C6 121.9(2) . . ?
C15 C7 C6 119.8(3) . . ?
C15 C7 C8 118.2(3) . . ?
C9 C8 C7 124.7(3) . . ?
C13 C8 C7 118.3(3) . . ?
C13 C8 C9 116.9(3) . . ?
C8 C9 S1 125.4(2) . . ?
C10 C9 C8 120.1(3) . . ?
C10 C9 S1 114.5(2) . . ?
C9 C10 H10 119.4 . . ?
C11 C10 C9 121.1(3) . . ?
C11 C10 H10 119.4 . . ?
C10 C11 H11 119.8 . . ?
C10 C11 C12 120.4(3) . . ?
C12 C11 H11 119.8 . . ?
C11 C12 C13 118.1(3) . . ?
C11 C12 C14 121.8(3) . . ?
C13 C12 C14 120.1(3) . . ?
C8 C13 H13 118.3 . . ?
C12 C13 C8 123.3(3) . . ?
C12 C13 H13 118.3 . . ?
C12 C14 H14A 109.5 . . ?
C12 C14 H14B 109.5 . . ?
C12 C14 H14C 109.5 . . ?
H14A C14 H14B 109.5 . . ?
H14A C14 H14C 109.5 . . ?
H14B C14 H14C 109.5 . . ?
C7 C15 H15 118.3 . . ?
C7 C15 S2 123.4(2) . . ?
S2 C15 H15 118.3 . . ?
F1 C16 F2 105.2(3) . . ?
F1 C16 F3 108.5(3) . . ?
F1 C16 S2 113.7(2) . . ?
F2 C16 F3 107.6(3) . . ?
F2 C16 S2 113.4(2) . . ?
F3 C16 S2 108.2(2) . . ?
H17A C17 H17B 109.5 . . ?
H17A C17 H17C 109.5 . . ?
H17B C17 H17C 109.5 . . ?
N1 C17 H17A 109.5 . . ?
N1 C17 H17B 109.5 . . ?
N1 C17 H17C 109.5 . . ?
C5 N1 C17 118.2(2) . . ?
C5 N1 S1 116.57(18) . . ?
C17 N1 S1 121.9(2) . . ?
N1 S1 C9 109.06(13) . . ?
O1 S1 C9 106.25(14) . . ?
O1 S1 N1 107.36(14) . . ?
O2 S1 C9 106.65(15) . . ?
O2 S1 N1 107.60(15) . . ?
O2 S1 O1 119.61(18) . . ?
C15 S2 C16 97.53(15) . . ?

loop_
_geom_bond_atom_site_label_1
_geom_bond_atom_site_label_2
_geom_bond_distance
_geom_bond_site_symmetry_2
_geom_bond_publ_flag
C1 H1 0.9300 . ?
C1 C2 1.389(4) . ?
C1 C6 1.388(4) . ?
C2 H2 0.9300 . ?
C2 C3 1.370(5) . ?
C3 H3 0.9300 . ?
C3 C4 1.383(4) . ?
C4 H4 0.9300 . ?
C4 C5 1.385(4) . ?
C5 C6 1.389(4) . ?
C5 N1 1.438(3) . ?
C6 C7 1.497(4) . ?
C7 C8 1.492(4) . ?
C7 C15 1.337(4) . ?
C8 C9 1.409(4) . ?
C8 C13 1.390(4) . ?
C9 C10 1.385(4) . ?
C9 S1 1.771(3) . ?
C10 H10 0.9300 . ?
C10 C11 1.374(4) . ?
C11 H11 0.9300 . ?
C11 C12 1.384(4) . ?
C12 C13 1.386(4) . ?
C12 C14 1.508(4) . ?
C13 H13 0.9300 . ?
C14 H14A 0.9600 . ?
C14 H14B 0.9600 . ?
C14 H14C 0.9600 . ?
C15 H15 0.9300 . ?
C15 S2 1.759(3) . ?
C16 F1 1.317(4) . ?
C16 F2 1.318(4) . ?
C16 F3 1.326(3) . ?
C16 S2 1.784(3) . ?
C17 H17A 0.9600 . ?
C17 H17B 0.9600 . ?
C17 H17C 0.9600 . ?
C17 N1 1.462(4) . ?
N1 S1 1.613(2) . ?
O1 S1 1.434(3) . ?
O2 S1 1.418(2) . ?

loop_
_geom_torsion_atom_site_label_1
_geom_torsion_atom_site_label_2
_geom_torsion_atom_site_label_3
_geom_torsion_atom_site_label_4
_geom_torsion
_geom_torsion_site_symmetry_1
_geom_torsion_site_symmetry_2
_geom_torsion_site_symmetry_3
_geom_torsion_site_symmetry_4
_geom_torsion_publ_flag
C1 C2 C3 C4 -1.0(5) . . . . ?
C1 C6 C7 C8 -116.8(3) . . . . ?
C1 C6 C7 C15 60.7(4) . . . . ?
C2 C1 C6 C5 1.9(4) . . . . ?
C2 C1 C6 C7 -174.5(3) . . . . ?
C2 C3 C4 C5 1.3(5) . . . . ?
C3 C4 C5 C6 0.0(5) . . . . ?
C3 C4 C5 N1 179.7(3) . . . . ?
C4 C5 C6 C1 -1.6(4) . . . . ?
C4 C5 C6 C7 174.8(3) . . . . ?
C4 C5 N1 C17 -93.1(3) . . . . ?
C4 C5 N1 S1 107.2(3) . . . . ?
C5 C6 C7 C8 66.8(4) . . . . ?
C5 C6 C7 C15 -115.6(3) . . . . ?
C5 N1 S1 C9 71.1(2) . . . . ?
C5 N1 S1 O1 -43.6(2) . . . . ?
C5 N1 S1 O2 -173.5(2) . . . . ?
C6 C1 C2 C3 -0.6(5) . . . . ?
C6 C5 N1 C17 86.6(3) . . . . ?
C6 C5 N1 S1 -73.1(3) . . . . ?
C6 C7 C8 C9 -44.5(4) . . . . ?
C6 C7 C8 C13 136.9(3) . . . . ?
C6 C7 C15 S2 0.7(4) . . . . ?
C7 C8 C9 C10 -179.6(3) . . . . ?
C7 C8 C9 S1 2.0(4) . . . . ?
C7 C8 C13 C12 179.8(3) . . . . ?
C7 C15 S2 C16 159.5(3) . . . . ?
C8 C7 C15 S2 178.3(2) . . . . ?
C8 C9 C10 C11 0.0(4) . . . . ?
C8 C9 S1 N1 -15.0(3) . . . . ?
C8 C9 S1 O1 100.4(3) . . . . ?
C8 C9 S1 O2 -131.0(3) . . . . ?
C9 C8 C13 C12 1.0(4) . . . . ?
C9 C10 C11 C12 0.9(5) . . . . ?
C10 C9 S1 N1 166.5(2) . . . . ?
C10 C9 S1 O1 -78.1(2) . . . . ?
C10 C9 S1 O2 50.6(3) . . . . ?
C10 C11 C12 C13 -0.9(4) . . . . ?
C10 C11 C12 C14 -179.5(3) . . . . ?
C11 C12 C13 C8 -0.1(4) . . . . ?
C13 C8 C9 C10 -0.9(4) . . . . ?
C13 C8 C9 S1 -179.3(2) . . . . ?
C14 C12 C13 C8 178.6(3) . . . . ?
C15 C7 C8 C9 138.0(3) . . . . ?
C15 C7 C8 C13 -40.7(4) . . . . ?
C17 N1 S1 C9 -87.7(3) . . . . ?
C17 N1 S1 O1 157.5(2) . . . . ?
C17 N1 S1 O2 27.6(3) . . . . ?
F1 C16 S2 C15 -59.0(3) . . . . ?
F2 C16 S2 C15 61.1(3) . . . . ?
F3 C16 S2 C15 -179.6(2) . . . . ?
N1 C5 C6 C1 178.7(2) . . . . ?
N1 C5 C6 C7 -4.9(4) . . . . ?
S1 C9 C10 C11 178.5(2) . . . . ?
